data_4028164
loop_
_publ_author_name
'Manas K. Ghorai'
'Y. Nanaji'

_publ_section_title
;
 Synthetic Route to Chiral Indolines via Ring-Opening/C-N Cyclization of
 Activated 2-Haloarylaziridines
;
_journal_name_full 'Journal of Organic Chemistry'
_journal_page_first 3867
_journal_page_last 3878
_journal_paper_doi 10.1021/jo400287a
_journal_volume 78
_journal_year 2013
_chemical_formula_moiety 'C22 H21 N O4 S'
_chemical_formula_sum 'C22 H21 N O4 S'
_chemical_formula_weight 395.46
_chemical_name_systematic
;
 ?
;
_space_group_IT_number 14
_symmetry_cell_setting monoclinic
_symmetry_space_group_name_Hall '-P 2yn'
_symmetry_space_group_name_H-M 'P 1 21/n 1'
_atom_sites_solution_hydrogens geom
_atom_sites_solution_primary direct
_atom_sites_solution_secondary difmap
_audit_creation_method SHELXL-97
_cell_angle_alpha 90.00
_cell_angle_beta 95.322(5)
_cell_angle_gamma 90.00
_cell_formula_units_Z 8
_cell_length_a 9.493(5)
_cell_length_b 13.546(5)
_cell_length_c 30.223(5)
_cell_measurement_reflns_used 999
_cell_measurement_temperature 100(2)
_cell_measurement_theta_max 26.0
_cell_measurement_theta_min 1.6
_cell_volume 3870(3)
_computing_structure_refinement 'SHELXL-97 (Sheldrick, 1997)'
_diffrn_ambient_temperature 100(2)
_diffrn_measured_fraction_theta_full 0.999
_diffrn_measured_fraction_theta_max 0.999
_diffrn_measurement_device_type 'Bruker SMART APEX'
_diffrn_measurement_method 'phi and omega scans'
_diffrn_radiation_monochromator graphite
_diffrn_radiation_source 'fine-focus sealed tube'
_diffrn_radiation_type MoK\a
_diffrn_radiation_wavelength 0.71073
_diffrn_reflns_av_R_equivalents 0.0421
_diffrn_reflns_av_sigmaI/netI 0.0512
_diffrn_reflns_limit_h_max 10
_diffrn_reflns_limit_h_min -11
_diffrn_reflns_limit_k_max 16
_diffrn_reflns_limit_k_min -16
_diffrn_reflns_limit_l_max 37
_diffrn_reflns_limit_l_min -28
_diffrn_reflns_number 21508
_diffrn_reflns_theta_full 26.00
_diffrn_reflns_theta_max 26.00
_diffrn_reflns_theta_min 1.65
_exptl_absorpt_coefficient_mu 0.196
_exptl_absorpt_correction_T_max 0.9600
_exptl_absorpt_correction_T_min 0.9490
_exptl_absorpt_correction_type empirical
_exptl_absorpt_process_details SADABS
_exptl_crystal_colour Colorless
_exptl_crystal_density_diffrn 1.358
_exptl_crystal_description Block
_exptl_crystal_F_000 1664
_exptl_crystal_size_max 0.27
_exptl_crystal_size_mid 0.23
_exptl_crystal_size_min 0.21
_refine_diff_density_max 0.411
_refine_diff_density_min -0.558
_refine_diff_density_rms 0.078
_refine_ls_extinction_method none
_refine_ls_goodness_of_fit_ref 1.095
_refine_ls_hydrogen_treatment refU
_refine_ls_matrix_type full
_refine_ls_number_parameters 529
_refine_ls_number_reflns 7617
_refine_ls_number_restraints 0
_refine_ls_restrained_S_all 1.095
_refine_ls_R_factor_all 0.0788
_refine_ls_R_factor_gt 0.0539
_refine_ls_shift/su_max 0.000
_refine_ls_shift/su_mean 0.000
_refine_ls_structure_factor_coef Fsqd
_refine_ls_weighting_details 'calc w=1/[\s^2^(Fo^2^)+(0.0809P)^2^+2.5584P] where P=(Fo^2^+2Fc^2^)/3'
_refine_ls_weighting_scheme calc
_refine_ls_wR_factor_gt 0.1336
_refine_ls_wR_factor_ref 0.1735
_reflns_number_gt 5622
_reflns_number_total 7617
_reflns_threshold_expression >2sigma(I)
_cod_data_source_file jo400287a_si_003_1.cif
_cod_data_source_block compound7b
_cod_database_code 4028164

loop_
_symmetry_equiv_pos_as_xyz
'x, y, z'
'-x+1/2, y+1/2, -z+1/2'
'-x, -y, -z'
'x-1/2, -y-1/2, z-1/2'

loop_
_atom_site_label
_atom_site_type_symbol
_atom_site_fract_x
_atom_site_fract_y
_atom_site_fract_z
_atom_site_U_iso_or_equiv
_atom_site_adp_type
_atom_site_occupancy
_atom_site_symmetry_multiplicity
_atom_site_calc_flag
_atom_site_refinement_flags
S2 S 0.29616(7) 0.03295(5) 0.37248(2) 0.02566(19) Uani 1 1 d .
S1 S -0.20970(9) -0.25928(6) 0.46616(3) 0.0352(2) Uani 1 1 d .
O3 O -0.0721(2) -0.21942(13) 0.34113(6) 0.0239(4) Uani 1 1 d .
O7 O -0.0216(2) 0.28221(14) 0.33433(6) 0.0269(4) Uani 1 1 d .
O6 O 0.2031(2) 0.00162(15) 0.40459(7) 0.0332(5) Uani 1 1 d .
O5 O 0.3167(2) -0.02769(14) 0.33480(7) 0.0323(5) Uani 1 1 d .
N2 N 0.2277(2) 0.13673(17) 0.35320(7) 0.0242(5) Uani 1 1 d .
O4 O -0.3173(2) 0.07666(13) 0.23383(6) 0.0290(5) Uani 1 1 d .
O8 O -0.4883(2) 0.35089(15) 0.42681(7) 0.0357(5) Uani 1 1 d .
N1 N -0.0549(3) -0.23915(17) 0.44789(8) 0.0289(6) Uani 1 1 d .
O2 O -0.2554(3) -0.16581(18) 0.48179(7) 0.0464(6) Uani 1 1 d .
O1 O -0.1905(3) -0.34115(19) 0.49601(8) 0.0485(6) Uani 1 1 d .
C13 C 0.0912(3) -0.2909(2) 0.39544(9) 0.0239(6) Uani 1 1 d .
C19 C -0.2630(3) 0.0018(2) 0.26108(9) 0.0256(6) Uani 1 1 d .
C14 C 0.0298(3) -0.1952(2) 0.37807(9) 0.0227(6) Uani 1 1 d .
C39 C -0.2666(3) 0.2886(2) 0.33984(9) 0.0263(6) Uani 1 1 d .
H39 H -0.2793 0.2692 0.3102 0.032 Uiso 1 1 calc R
C24 C 0.7225(3) 0.0887(2) 0.44892(10) 0.0291(7) Uani 1 1 d .
C16 C -0.1332(3) -0.14141(19) 0.31690(9) 0.0222(6) Uani 1 1 d .
C28 C 0.4677(3) 0.0826(2) 0.44599(9) 0.0277(6) Uani 1 1 d .
H28 H 0.3851 0.0893 0.4601 0.033 Uiso 1 1 calc R
C42 C -0.2311(3) 0.3445(2) 0.42835(10) 0.0288(6) Uani 1 1 d .
H42 H -0.2194 0.3627 0.4581 0.035 Uiso 1 1 calc R
C27 C 0.4609(3) 0.05713(19) 0.40109(9) 0.0227(6) Uani 1 1 d .
C21 C -0.0914(3) -0.0432(2) 0.32130(9) 0.0240(6) Uani 1 1 d .
H21 H -0.0198 -0.0252 0.3429 0.029 Uiso 1 1 calc R
C41 C -0.3655(3) 0.3348(2) 0.40694(10) 0.0270(6) Uani 1 1 d .
C8 C 0.0341(3) -0.3166(2) 0.43420(9) 0.0277(6) Uani 1 1 d .
C18 C -0.3078(3) -0.09638(19) 0.25741(9) 0.0247(6) Uani 1 1 d .
H18 H -0.3815 -0.1142 0.2365 0.030 Uiso 1 1 calc R
C37 C 0.1688(3) 0.2081(2) 0.38429(9) 0.0266(6) Uani 1 1 d .
C38 C -0.1295(3) 0.2995(2) 0.36097(9) 0.0249(6) Uani 1 1 d .
C20 C -0.1567(3) 0.0276(2) 0.29342(9) 0.0242(6) Uani 1 1 d .
H20 H -0.1288 0.0933 0.2965 0.029 Uiso 1 1 calc R
C15 C -0.0423(3) -0.1541(2) 0.41721(9) 0.0268(6) Uani 1 1 d .
C17 C -0.2417(3) -0.1665(2) 0.28512(9) 0.0231(6) Uani 1 1 d .
H17 H -0.2706 -0.2320 0.2824 0.028 Uiso 1 1 calc R
C36 C 0.1214(3) 0.2943(2) 0.35428(10) 0.0264(6) Uani 1 1 d .
C35 C 0.2176(3) 0.2868(2) 0.31799(9) 0.0246(6) Uani 1 1 d .
C29 C 0.5973(3) 0.0976(2) 0.46925(10) 0.0304(7) Uani 1 1 d .
H29 H 0.6015 0.1141 0.4992 0.036 Uiso 1 1 calc R
C12 C 0.1896(3) -0.3514(2) 0.37797(10) 0.0305(7) Uani 1 1 d .
H12 H 0.2288 -0.3336 0.3520 0.037 Uiso 1 1 calc R
C9 C 0.0709(3) -0.4045(2) 0.45615(10) 0.0334(7) Uani 1 1 d .
H9 H 0.0314 -0.4223 0.4820 0.040 Uiso 1 1 calc R
C25 C 0.7131(3) 0.0657(2) 0.40350(9) 0.0265(6) Uani 1 1 d .
H25 H 0.7955 0.0612 0.3892 0.032 Uiso 1 1 calc R
C26 C 0.5841(3) 0.04953(19) 0.37964(9) 0.0244(6) Uani 1 1 d .
H26 H 0.5795 0.0338 0.3496 0.029 Uiso 1 1 calc R
C30 C 0.2773(3) 0.1931(2) 0.31768(9) 0.0237(6) Uani 1 1 d .
C6 C -0.4056(3) -0.2231(2) 0.39611(11) 0.0334(7) Uani 1 1 d .
H6 H -0.4118 -0.1596 0.4075 0.040 Uiso 1 1 calc R
C43 C -0.1129(3) 0.3270(2) 0.40520(9) 0.0267(6) Uani 1 1 d .
H43 H -0.0225 0.3338 0.4196 0.032 Uiso 1 1 calc R
C31 C 0.3690(3) 0.1656(2) 0.28662(9) 0.0279(6) Uani 1 1 d .
H31 H 0.4077 0.1025 0.2864 0.033 Uiso 1 1 calc R
C40 C -0.3826(3) 0.3067(2) 0.36294(10) 0.0275(6) Uani 1 1 d .
H40 H -0.4732 0.2999 0.3487 0.033 Uiso 1 1 calc R
C10 C 0.1688(3) -0.4646(2) 0.43796(11) 0.0375(8) Uani 1 1 d .
H10 H 0.1948 -0.5239 0.4519 0.045 Uiso 1 1 calc R
C32 C 0.4003(3) 0.2368(2) 0.25574(10) 0.0327(7) Uani 1 1 d .
H32 H 0.4624 0.2209 0.2348 0.039 Uiso 1 1 calc R
C22 C -0.4113(3) 0.0484(2) 0.19632(10) 0.0329(7) Uani 1 1 d .
H22A H -0.4424 0.1062 0.1798 0.049 Uiso 1 1 calc R
H22B H -0.4916 0.0149 0.2063 0.049 Uiso 1 1 calc R
H22C H -0.3629 0.0052 0.1776 0.049 Uiso 1 1 calc R
C33 C 0.3418(3) 0.3305(2) 0.25526(10) 0.0351(7) Uani 1 1 d .
H33 H 0.3646 0.3764 0.2342 0.042 Uiso 1 1 calc R
C11 C 0.2291(3) -0.4386(2) 0.39945(11) 0.0357(7) Uani 1 1 d .
H11 H 0.2956 -0.4796 0.3882 0.043 Uiso 1 1 calc R
C34 C 0.2492(3) 0.3556(2) 0.28630(10) 0.0340(7) Uani 1 1 d .
H34 H 0.2085 0.4181 0.2859 0.041 Uiso 1 1 calc R
C5 C -0.3214(3) -0.2939(2) 0.41930(10) 0.0292(7) Uani 1 1 d .
C2 C -0.4714(3) -0.3428(2) 0.33861(11) 0.0355(7) Uani 1 1 d .
C4 C -0.3146(3) -0.3897(2) 0.40260(11) 0.0360(7) Uani 1 1 d .
H4 H -0.2597 -0.4373 0.4182 0.043 Uiso 1 1 calc R
C7 C -0.4797(3) -0.2478(2) 0.35623(11) 0.0339(7) Uani 1 1 d .
H7 H -0.5359 -0.2005 0.3408 0.041 Uiso 1 1 calc R
C3 C -0.3901(3) -0.4131(2) 0.36273(12) 0.0372(8) Uani 1 1 d .
H3 H -0.3865 -0.4772 0.3518 0.045 Uiso 1 1 calc R
C23 C 0.8640(3) 0.0996(3) 0.47512(11) 0.0398(8) Uani 1 1 d .
H23A H 0.9377 0.0907 0.4558 0.060 Uiso 1 1 calc R
H23B H 0.8733 0.0507 0.4982 0.060 Uiso 1 1 calc R
H23C H 0.8715 0.1643 0.4881 0.060 Uiso 1 1 calc R
C44 C -0.4722(4) 0.3772(3) 0.47259(11) 0.0442(9) Uani 1 1 d .
H44A H -0.5638 0.3870 0.4830 0.066 Uiso 1 1 calc R
H44B H -0.4184 0.4371 0.4763 0.066 Uiso 1 1 calc R
H44C H -0.4237 0.3253 0.4894 0.066 Uiso 1 1 calc R
C1 C -0.5478(4) -0.3684(3) 0.29439(12) 0.0486(9) Uani 1 1 d .
H1A H -0.5995 -0.3119 0.2826 0.073 Uiso 1 1 calc R
H1B H -0.6123 -0.4218 0.2980 0.073 Uiso 1 1 calc R
H1C H -0.4805 -0.3880 0.2742 0.073 Uiso 1 1 calc R
H37B H 0.092(3) 0.175(2) 0.3986(9) 0.024(7) Uiso 1 1 d .
H36 H 0.129(3) 0.358(2) 0.3719(10) 0.035(9) Uiso 1 1 d .
H37A H 0.247(3) 0.231(2) 0.4072(10) 0.031(8) Uiso 1 1 d .
H15A H -0.140(3) -0.123(2) 0.4084(10) 0.030(8) Uiso 1 1 d .
H14 H 0.101(3) -0.149(2) 0.3673(9) 0.023(7) Uiso 1 1 d .
H15B H 0.017(3) -0.103(2) 0.4322(10) 0.038(9) Uiso 1 1 d .

loop_
_atom_site_aniso_label
_atom_site_aniso_U_11
_atom_site_aniso_U_22
_atom_site_aniso_U_33
_atom_site_aniso_U_23
_atom_site_aniso_U_13
_atom_site_aniso_U_12
S2 0.0244(4) 0.0220(4) 0.0305(4) -0.0002(3) 0.0018(3) -0.0029(3)
S1 0.0384(5) 0.0401(5) 0.0290(4) 0.0058(3) 0.0129(3) -0.0037(3)
O3 0.0301(11) 0.0194(9) 0.0211(10) 0.0009(8) -0.0040(8) -0.0006(8)
O7 0.0202(10) 0.0332(11) 0.0276(10) 0.0018(9) 0.0031(8) 0.0019(8)
O6 0.0294(12) 0.0318(11) 0.0390(12) 0.0034(10) 0.0059(9) -0.0082(9)
O5 0.0354(12) 0.0248(10) 0.0359(12) -0.0082(9) -0.0009(9) -0.0020(9)
N2 0.0189(12) 0.0288(13) 0.0250(12) 0.0009(10) 0.0031(9) 0.0011(9)
O4 0.0356(12) 0.0210(10) 0.0291(11) 0.0037(8) -0.0046(9) 0.0021(8)
O8 0.0241(11) 0.0382(12) 0.0461(13) -0.0046(10) 0.0111(9) 0.0039(9)
N1 0.0317(14) 0.0304(13) 0.0254(13) 0.0025(10) 0.0067(10) -0.0045(11)
O2 0.0541(16) 0.0501(14) 0.0382(13) -0.0088(11) 0.0223(11) -0.0005(12)
O1 0.0497(15) 0.0589(15) 0.0387(13) 0.0214(12) 0.0138(11) -0.0047(12)
C13 0.0230(15) 0.0243(14) 0.0239(14) 0.0020(11) -0.0003(11) -0.0057(11)
C19 0.0254(15) 0.0244(14) 0.0272(15) 0.0015(12) 0.0040(12) 0.0038(11)
C14 0.0221(15) 0.0239(14) 0.0220(14) 0.0021(11) 0.0012(11) -0.0015(11)
C39 0.0284(16) 0.0240(14) 0.0267(15) 0.0024(12) 0.0029(12) -0.0006(12)
C24 0.0299(16) 0.0244(15) 0.0318(16) 0.0032(12) -0.0042(12) 0.0018(12)
C16 0.0258(15) 0.0204(13) 0.0212(13) -0.0007(11) 0.0063(11) 0.0012(11)
C28 0.0318(16) 0.0243(14) 0.0280(15) 0.0013(12) 0.0087(12) 0.0005(12)
C42 0.0305(16) 0.0268(15) 0.0300(16) -0.0027(12) 0.0067(12) 0.0004(12)
C27 0.0269(15) 0.0169(13) 0.0239(14) 0.0046(11) 0.0007(11) 0.0037(11)
C21 0.0234(15) 0.0258(14) 0.0234(14) -0.0041(11) 0.0049(11) -0.0023(11)
C41 0.0257(16) 0.0214(14) 0.0348(16) 0.0028(12) 0.0073(12) 0.0025(11)
C8 0.0258(15) 0.0284(15) 0.0286(15) 0.0005(12) 0.0003(12) -0.0058(12)
C18 0.0278(15) 0.0237(14) 0.0226(14) -0.0016(11) 0.0020(11) -0.0003(11)
C37 0.0242(16) 0.0306(15) 0.0256(15) -0.0036(12) 0.0054(12) 0.0023(12)
C38 0.0191(14) 0.0229(14) 0.0333(15) 0.0055(12) 0.0062(11) 0.0028(11)
C20 0.0291(16) 0.0183(13) 0.0264(14) 0.0015(11) 0.0088(12) -0.0004(11)
C15 0.0349(17) 0.0228(14) 0.0231(15) 0.0004(12) 0.0051(12) -0.0057(13)
C17 0.0245(15) 0.0200(13) 0.0251(14) 0.0013(11) 0.0037(11) -0.0046(11)
C36 0.0178(14) 0.0272(15) 0.0342(16) -0.0004(13) 0.0031(11) 0.0008(11)
C35 0.0215(15) 0.0265(14) 0.0258(15) 0.0035(11) 0.0021(11) 0.0008(11)
C29 0.0368(18) 0.0301(16) 0.0235(15) -0.0020(12) -0.0012(12) -0.0012(13)
C12 0.0265(16) 0.0289(15) 0.0360(17) 0.0001(13) 0.0028(13) -0.0025(12)
C9 0.0345(18) 0.0305(16) 0.0338(16) 0.0111(13) -0.0038(13) -0.0084(13)
C25 0.0255(15) 0.0252(14) 0.0289(15) 0.0035(12) 0.0033(12) 0.0024(12)
C26 0.0285(15) 0.0231(14) 0.0212(14) -0.0017(11) 0.0010(11) 0.0044(11)
C30 0.0190(14) 0.0286(15) 0.0232(14) 0.0042(11) 0.0001(11) -0.0026(11)
C6 0.0328(17) 0.0235(15) 0.0458(19) 0.0008(13) 0.0142(14) -0.0028(12)
C43 0.0218(15) 0.0278(15) 0.0301(15) -0.0029(12) 0.0000(12) -0.0005(11)
C31 0.0247(15) 0.0343(16) 0.0244(15) 0.0000(12) 0.0013(11) 0.0016(12)
C40 0.0191(15) 0.0251(14) 0.0379(17) 0.0015(12) 0.0005(12) -0.0022(11)
C10 0.0343(18) 0.0246(15) 0.050(2) 0.0124(14) -0.0120(15) -0.0035(13)
C32 0.0279(17) 0.0388(17) 0.0318(16) 0.0004(13) 0.0056(13) -0.0012(13)
C22 0.0350(18) 0.0295(16) 0.0322(16) 0.0034(13) -0.0076(13) 0.0000(13)
C33 0.0323(17) 0.0390(17) 0.0352(17) 0.0131(14) 0.0093(13) 0.0006(14)
C11 0.0270(17) 0.0279(16) 0.051(2) -0.0024(14) -0.0037(14) 0.0011(13)
C34 0.0270(16) 0.0309(16) 0.0446(19) 0.0070(14) 0.0057(14) 0.0023(13)
C5 0.0273(16) 0.0238(14) 0.0376(17) 0.0042(12) 0.0096(13) -0.0025(12)
C2 0.0232(16) 0.0399(18) 0.0449(19) -0.0001(15) 0.0111(13) -0.0035(13)
C4 0.0308(17) 0.0264(15) 0.052(2) 0.0085(14) 0.0086(15) 0.0018(13)
C7 0.0240(16) 0.0321(16) 0.0467(19) 0.0070(14) 0.0097(13) 0.0025(12)
C3 0.0299(17) 0.0266(16) 0.056(2) -0.0058(15) 0.0086(15) -0.0030(13)
C23 0.0364(19) 0.0435(19) 0.0373(18) 0.0048(15) -0.0080(14) -0.0009(15)
C44 0.0371(19) 0.051(2) 0.048(2) -0.0127(17) 0.0215(16) 0.0004(16)
C1 0.034(2) 0.062(2) 0.050(2) -0.0076(18) 0.0079(16) -0.0026(17)

loop_
_atom_type_symbol
_atom_type_description
_atom_type_scat_dispersion_real
_atom_type_scat_dispersion_imag
_atom_type_scat_source
C C 0.0033 0.0016 'International Tables Vol C Tables 4.2.6.8 and 6.1.1.4'
H H 0.0000 0.0000 'International Tables Vol C Tables 4.2.6.8 and 6.1.1.4'
N N 0.0061 0.0033 'International Tables Vol C Tables 4.2.6.8 and 6.1.1.4'
O O 0.0106 0.0060 'International Tables Vol C Tables 4.2.6.8 and 6.1.1.4'
S S 0.1246 0.1234 'International Tables Vol C Tables 4.2.6.8 and 6.1.1.4'

loop_
_geom_angle_atom_site_label_1
_geom_angle_atom_site_label_2
_geom_angle_atom_site_label_3
_geom_angle
O5 S2 O6 120.38(13)
O5 S2 N2 106.79(12)
O6 S2 N2 104.26(12)
O5 S2 C27 108.63(13)
O6 S2 C27 107.43(13)
N2 S2 C27 108.87(12)
O1 S1 O2 120.12(15)
O1 S1 N1 106.00(14)
O2 S1 N1 105.81(14)
O1 S1 C5 109.53(15)
O2 S1 C5 108.89(15)
N1 S1 C5 105.46(13)
C16 O3 C14 116.99(19)
C38 O7 C36 117.2(2)
C30 N2 C37 107.2(2)
C30 N2 S2 125.38(19)
C37 N2 S2 119.50(18)
C19 O4 C22 116.7(2)
C41 O8 C44 116.4(2)
C8 N1 C15 107.7(2)
C8 N1 S1 123.1(2)
C15 N1 S1 117.6(2)
C8 C13 C12 120.4(3)
C8 C13 C14 110.2(3)
C12 C13 C14 129.3(3)
O4 C19 C20 116.4(2)
O4 C19 C18 124.0(2)
C20 C19 C18 119.6(2)
O3 C14 C13 106.6(2)
O3 C14 C15 111.4(2)
C13 C14 C15 103.5(2)
C40 C39 C38 120.1(3)
C29 C24 C25 118.2(3)
C29 C24 C23 121.1(3)
C25 C24 C23 120.7(3)
O3 C16 C17 115.4(2)
O3 C16 C21 125.4(2)
C17 C16 C21 119.2(2)
C29 C28 C27 119.5(3)
C41 C42 C43 119.9(3)
C26 C27 C28 120.4(3)
C26 C27 S2 120.5(2)
C28 C27 S2 119.1(2)
C20 C21 C16 119.8(3)
O8 C41 C40 115.8(2)
O8 C41 C42 124.2(3)
C40 C41 C42 119.9(3)
C13 C8 C9 121.3(3)
C13 C8 N1 110.4(2)
C9 C8 N1 128.2(3)
C17 C18 C19 119.3(3)
N2 C37 C36 103.3(2)
O7 C38 C43 125.8(2)
O7 C38 C39 115.1(2)
C43 C38 C39 119.1(3)
C19 C20 C21 120.7(3)
N1 C15 C14 105.5(2)
C18 C17 C16 121.4(2)
O7 C36 C35 107.5(2)
O7 C36 C37 112.2(2)
C35 C36 C37 102.6(2)
C34 C35 C30 119.6(3)
C34 C35 C36 130.3(3)
C30 C35 C36 110.1(2)
C28 C29 C24 121.4(3)
C11 C12 C13 119.3(3)
C10 C9 C8 117.4(3)
C26 C25 C24 121.3(3)
C25 C26 C27 119.2(3)
C31 C30 C35 122.1(3)
C31 C30 N2 129.3(3)
C35 C30 N2 108.6(2)
C7 C6 C5 119.7(3)
C38 C43 C42 120.4(3)
C30 C31 C32 116.9(3)
C41 C40 C39 120.6(3)
C9 C10 C11 121.8(3)
C33 C32 C31 122.1(3)
C32 C33 C34 119.8(3)
C12 C11 C10 119.7(3)
C33 C34 C35 119.5(3)
C6 C5 C4 120.1(3)
C6 C5 S1 119.9(2)
C4 C5 S1 119.7(2)
C3 C2 C7 118.7(3)
C3 C2 C1 120.5(3)
C7 C2 C1 120.8(3)
C3 C4 C5 119.5(3)
C6 C7 C2 120.9(3)
C4 C3 C2 121.2(3)

loop_
_geom_bond_atom_site_label_1
_geom_bond_atom_site_label_2
_geom_bond_distance
S2 O5 1.432(2)
S2 O6 1.436(2)
S2 N2 1.633(2)
S2 C27 1.746(3)
S1 O1 1.431(2)
S1 O2 1.433(2)
S1 N1 1.640(3)
S1 C5 1.753(3)
O3 C16 1.382(3)
O3 C14 1.446(3)
O7 C38 1.380(3)
O7 C36 1.442(3)
N2 C30 1.432(3)
N2 C37 1.492(4)
O4 C19 1.376(3)
O4 C22 1.428(3)
O8 C41 1.378(3)
O8 C44 1.423(4)
N1 C8 1.432(4)
N1 C15 1.491(4)
C13 C8 1.380(4)
C13 C12 1.384(4)
C13 C14 1.496(4)
C19 C20 1.383(4)
C19 C18 1.397(4)
C14 C15 1.526(4)
C39 C40 1.379(4)
C39 C38 1.404(4)
C24 C29 1.392(4)
C24 C25 1.402(4)
C24 C23 1.502(4)
C16 C17 1.384(4)
C16 C21 1.390(4)
C28 C29 1.375(4)
C28 C27 1.396(4)
C42 C41 1.382(4)
C42 C43 1.397(4)
C27 C26 1.393(4)
C21 C20 1.385(4)
C41 C40 1.378(4)
C8 C9 1.392(4)
C18 C17 1.378(4)
C37 C36 1.521(4)
C38 C43 1.382(4)
C36 C35 1.494(4)
C35 C34 1.389(4)
C35 C30 1.391(4)
C12 C11 1.382(4)
C9 C10 1.386(5)
C25 C26 1.380(4)
C30 C31 1.389(4)
C6 C7 1.379(4)
C6 C5 1.395(4)
C31 C32 1.394(4)
C10 C11 1.389(5)
C32 C33 1.385(4)
C33 C34 1.386(4)
C5 C4 1.396(4)
C2 C3 1.390(4)
C2 C7 1.398(4)
C2 C1 1.501(5)
C4 C3 1.381(5)

loop_
_geom_torsion_atom_site_label_1
_geom_torsion_atom_site_label_2
_geom_torsion_atom_site_label_3
_geom_torsion_atom_site_label_4
_geom_torsion
O5 S2 N2 C30 -46.6(2)
O6 S2 N2 C30 -175.1(2)
C27 S2 N2 C30 70.5(2)
O5 S2 N2 C37 168.5(2)
O6 S2 N2 C37 40.1(2)
C27 S2 N2 C37 -74.4(2)
O1 S1 N1 C8 43.9(3)
O2 S1 N1 C8 172.5(2)
C5 S1 N1 C8 -72.2(2)
O1 S1 N1 C15 -177.5(2)
O2 S1 N1 C15 -48.9(2)
C5 S1 N1 C15 66.4(2)
C22 O4 C19 C20 170.8(3)
C22 O4 C19 C18 -8.5(4)
C16 O3 C14 C13 -174.0(2)
C16 O3 C14 C15 73.8(3)
C8 C13 C14 O3 -103.7(3)
C12 C13 C14 O3 75.7(4)
C8 C13 C14 C15 13.9(3)
C12 C13 C14 C15 -166.7(3)
C14 O3 C16 C17 -172.9(2)
C14 O3 C16 C21 9.1(4)
C29 C28 C27 C26 -1.7(4)
C29 C28 C27 S2 177.2(2)
O5 S2 C27 C26 22.0(3)
O6 S2 C27 C26 153.7(2)
N2 S2 C27 C26 -94.0(2)
O5 S2 C27 C28 -157.0(2)
O6 S2 C27 C28 -25.2(2)
N2 S2 C27 C28 87.1(2)
O3 C16 C21 C20 176.7(2)
C17 C16 C21 C20 -1.2(4)
C44 O8 C41 C40 178.3(3)
C44 O8 C41 C42 -1.2(4)
C43 C42 C41 O8 -179.7(3)
C43 C42 C41 C40 0.8(4)
C12 C13 C8 C9 -1.5(4)
C14 C13 C8 C9 177.9(3)
C12 C13 C8 N1 174.8(2)
C14 C13 C8 N1 -5.8(3)
C15 N1 C8 C13 -5.3(3)
S1 N1 C8 C13 136.8(2)
C15 N1 C8 C9 170.7(3)
S1 N1 C8 C9 -47.2(4)
O4 C19 C18 C17 177.0(3)
C20 C19 C18 C17 -2.3(4)
C30 N2 C37 C36 27.6(3)
S2 N2 C37 C36 178.16(18)
C36 O7 C38 C43 -0.3(4)
C36 O7 C38 C39 178.8(2)
C40 C39 C38 O7 -178.3(2)
C40 C39 C38 C43 1.0(4)
O4 C19 C20 C21 -177.4(2)
C18 C19 C20 C21 2.0(4)
C16 C21 C20 C19 -0.2(4)
C8 N1 C15 C14 13.8(3)
S1 N1 C15 C14 -130.7(2)
O3 C14 C15 N1 97.8(3)
C13 C14 C15 N1 -16.4(3)
C19 C18 C17 C16 0.9(4)
O3 C16 C17 C18 -177.3(2)
C21 C16 C17 C18 0.9(4)
C38 O7 C36 C35 -171.6(2)
C38 O7 C36 C37 76.3(3)
N2 C37 C36 O7 88.1(3)
N2 C37 C36 C35 -27.0(3)
O7 C36 C35 C34 78.0(4)
C37 C36 C35 C34 -163.6(3)
O7 C36 C35 C30 -100.2(3)
C37 C36 C35 C30 18.2(3)
C27 C28 C29 C24 0.4(4)
C25 C24 C29 C28 1.2(4)
C23 C24 C29 C28 -176.5(3)
C8 C13 C12 C11 0.7(4)
C14 C13 C12 C11 -178.6(3)
C13 C8 C9 C10 1.0(4)
N1 C8 C9 C10 -174.7(3)
C29 C24 C25 C26 -1.8(4)
C23 C24 C25 C26 176.0(3)
C24 C25 C26 C27 0.6(4)
C28 C27 C26 C25 1.2(4)
S2 C27 C26 C25 -177.7(2)
C34 C35 C30 C31 0.3(4)
C36 C35 C30 C31 178.7(3)
C34 C35 C30 N2 -179.7(2)
C36 C35 C30 N2 -1.3(3)
C37 N2 C30 C31 163.1(3)
S2 N2 C30 C31 14.7(4)
C37 N2 C30 C35 -16.9(3)
S2 N2 C30 C35 -165.30(19)
O7 C38 C43 C42 178.6(2)
C39 C38 C43 C42 -0.6(4)
C41 C42 C43 C38 -0.3(4)
C35 C30 C31 C32 0.7(4)
N2 C30 C31 C32 -179.3(3)
O8 C41 C40 C39 -179.9(2)
C42 C41 C40 C39 -0.4(4)
C38 C39 C40 C41 -0.5(4)
C8 C9 C10 C11 0.3(4)
C30 C31 C32 C33 -0.9(4)
C31 C32 C33 C34 0.1(5)
C13 C12 C11 C10 0.5(4)
C9 C10 C11 C12 -1.1(5)
C32 C33 C34 C35 0.9(5)
C30 C35 C34 C33 -1.1(4)
C36 C35 C34 C33 -179.1(3)
C7 C6 C5 C4 -1.3(4)
C7 C6 C5 S1 171.8(2)
O1 S1 C5 C6 151.3(2)
O2 S1 C5 C6 18.1(3)
N1 S1 C5 C6 -95.0(3)
O1 S1 C5 C4 -35.6(3)
O2 S1 C5 C4 -168.7(2)
N1 S1 C5 C4 78.1(3)
C6 C5 C4 C3 0.9(5)
S1 C5 C4 C3 -172.2(2)
C5 C6 C7 C2 -0.1(5)
C3 C2 C7 C6 1.9(5)
C1 C2 C7 C6 -177.7(3)
C5 C4 C3 C2 0.8(5)
C7 C2 C3 C4 -2.2(5)
C1 C2 C3 C4 177.4(3)
